data_7006097
loop_
_publ_author_name
'Cuevas, Alicia'
'Kremer, Carlos'
'Suescun, Leopoldo'
'Russi, Silvia'
'Mombr\'u, Alvaro W.'
'Lloret, Francesc'
'Julve, Miguel'
'Faus, Juan'

_publ_section_title
;
 Synthesis, crystal structure and magnetic properties of novel
 heterobimetallic malonate-bridged MIIReIV complexes (M = Mn, Fe, Co
 and Ni)
;
_journal_issue 45
_journal_name_full 'Dalton Transactions'
_journal_page_first 5305
_journal_paper_doi 10.1039/b708927a
_journal_year 2007
_chemical_formula_moiety 'C21 H22 Cl4 N4 Ni O5 Re, (C2 H3 N)0.5, (H2 O)0.5'
_chemical_formula_sum 'C22 H24.5 Cl4 N4.5 Ni O5.5 Re'
_chemical_formula_weight 826.67
_chemical_name_systematic
;
?
;
_space_group_IT_number 2
_symmetry_cell_setting triclinic
_symmetry_space_group_name_Hall '-P 1'
_symmetry_space_group_name_H-M 'P -1'
_atom_sites_solution_hydrogens geom
_atom_sites_solution_primary direct
_atom_sites_solution_secondary difmap
_audit_creation_date 2004-06-28T15:47:20-00:00
_audit_creation_method 'WinGX routine CIF_UPDATE'
_cell_angle_alpha 73.86(4)
_cell_angle_beta 85.12(4)
_cell_angle_gamma 77.55(4)
_cell_formula_units_Z 2
_cell_length_a 8.0455(3)
_cell_length_b 13.365(7)
_cell_length_c 14.493(8)
_cell_measurement_reflns_used 24
_cell_measurement_temperature 293(2)
_cell_measurement_theta_max 13.47
_cell_measurement_theta_min 10.16
_cell_volume 1461.3(12)
_computing_cell_refinement 'MSC/AFC Diffractometer Software, 1993'
_computing_data_collection 'MSC/AFC Diffractometer Software, 1993'
_computing_data_reduction 'MSC/AFC Diffractometer Software, 1993'
_computing_molecular_graphics 'Ortep-3 for Windows (Farrugia, 1997)'
_computing_publication_material 'WinGX publication routines (Farrugia, 1999)'
_computing_structure_refinement 'SHELXL-97 (Sheldrick, 1997)'
_computing_structure_solution 'SHELXS-97 (Sheldrick, 1990)'
_diffrn_ambient_temperature 293(2)
_diffrn_measured_fraction_theta_full 0.947
_diffrn_measured_fraction_theta_max 0.947
_diffrn_measurement_device_type 'Rigaku AFC-7S'
_diffrn_measurement_method \q/2\q
_diffrn_radiation_monochromator graphite
_diffrn_radiation_type MoK\a
_diffrn_radiation_wavelength 0.71069
_diffrn_reflns_av_R_equivalents 0.1703
_diffrn_reflns_av_unetI/netI 0.2605
_diffrn_reflns_limit_h_max 9
_diffrn_reflns_limit_h_min -10
_diffrn_reflns_limit_k_max 3
_diffrn_reflns_limit_k_min -15
_diffrn_reflns_limit_l_max 17
_diffrn_reflns_limit_l_min -18
_diffrn_reflns_number 6902
_diffrn_reflns_theta_full 26.59
_diffrn_reflns_theta_max 26.59
_diffrn_reflns_theta_min 2.46
_diffrn_standards_decay_% 15
_diffrn_standards_interval_count 150
_diffrn_standards_number 3
_exptl_absorpt_coefficient_mu 5.19
_exptl_absorpt_correction_T_max 0.7814
_exptl_absorpt_correction_T_min 0.2306
_exptl_absorpt_correction_type psi-scan
_exptl_absorpt_process_details 'MSC/AFC Diffractometer Software, 1993'
_exptl_crystal_colour green
_exptl_crystal_density_diffrn 1.874
_exptl_crystal_density_method 'not measured'
_exptl_crystal_description plate
_exptl_crystal_F_000 804
_exptl_crystal_size_max 0.4
_exptl_crystal_size_mid 0.1
_exptl_crystal_size_min 0.05
_refine_diff_density_max 3.936
_refine_diff_density_min -3.347
_refine_diff_density_rms 0.308
_refine_ls_extinction_method none
_refine_ls_goodness_of_fit_ref 0.961
_refine_ls_hydrogen_treatment constr
_refine_ls_matrix_type full
_refine_ls_number_parameters 340
_refine_ls_number_reflns 5787
_refine_ls_number_restraints 15
_refine_ls_restrained_S_all 0.961
_refine_ls_R_factor_all 0.2427
_refine_ls_R_factor_gt 0.097
_refine_ls_shift/su_max 0
_refine_ls_shift/su_mean 0
_refine_ls_structure_factor_coef Fsqd
_refine_ls_weighting_details 'calc w=1/[\s^2^(Fo^2^)+(0.1702P)^2^+0.0000P] where P=(Fo^2^+2Fc^2^)/3'
_refine_ls_weighting_scheme calc
_refine_ls_wR_factor_gt 0.2291
_refine_ls_wR_factor_ref 0.3007
_reflns_number_gt 2440
_reflns_number_total 5787
_reflns_threshold_expression >2sigma(I)
_cod_data_source_file b708927a.txt
_cod_data_source_block cmp4
_cod_original_cell_volume 1461.2(12)
_cod_original_sg_symbol_H-M P-1
_cod_original_formula_sum 'C22 H24.50 Cl4 N4.50 Ni O5.50 Re'
_cod_database_code 7006097

loop_
_symmetry_equiv_pos_as_xyz
'x, y, z'
'-x, -y, -z'

loop_
_atom_site_label
_atom_site_type_symbol
_atom_site_fract_x
_atom_site_fract_y
_atom_site_fract_z
_atom_site_U_iso_or_equiv
_atom_site_adp_type
_atom_site_occupancy
_atom_site_symmetry_multiplicity
_atom_site_calc_flag
_atom_site_refinement_flags
_atom_site_disorder_assembly
_atom_site_disorder_group
Re1 Re 0.42306(11) 0.83368(7) 0.80229(6) 0.0594(4) Uani 1 1 d . . .
Cl4 Cl 0.6150(9) 0.9441(6) 0.7240(5) 0.0909(19) Uani 1 1 d . . .
Cl3 Cl 0.2279(11) 0.7257(6) 0.8659(5) 0.108(2) Uani 1 1 d . . .
Cl2 Cl 0.3955(9) 0.9014(6) 0.9365(5) 0.093(2) Uani 1 1 d . . .
Cl1 Cl 0.6544(10) 0.6982(6) 0.8624(5) 0.100(2) Uani 1 1 d . . .
O1 O 0.232(2) 0.9531(12) 0.7441(11) 0.074(4) Uani 1 1 d . . .
O3 O 0.0237(18) 1.0450(11) 0.6423(11) 0.069(4) Uani 1 1 d . . .
C1 C 0.128(3) 0.9616(19) 0.6740(16) 0.068(6) Uani 1 1 d . . .
C2 C 0.137(3) 0.8699(18) 0.6346(18) 0.077(7) Uani 1 1 d . . .
H2A H 0.0835 0.8959 0.5725 0.093 Uiso 1 1 calc R . .
H2B H 0.0689 0.8229 0.6765 0.093 Uiso 1 1 calc R . .
C3 C 0.318(3) 0.8022(15) 0.6213(17) 0.065(6) Uani 1 1 d . . .
O2 O 0.4309(16) 0.7848(10) 0.6828(10) 0.060(3) Uani 1 1 d . . .
O4 O 0.345(2) 0.7647(12) 0.5510(10) 0.076(4) Uani 1 1 d . . .
Ni1 Ni -0.0419(3) 1.1821(2) 0.68268(18) 0.0551(7) Uani 1 1 d . . .
N11 N -0.159(2) 1.3320(13) 0.6937(12) 0.064(5) Uani 1 1 d . . .
N12 N 0.014(2) 1.2741(14) 0.5458(12) 0.064(5) Uani 1 1 d . . .
C11 C -0.234(3) 1.367(2) 0.7727(17) 0.077(7) Uani 1 1 d . . .
C12 C -0.353(4) 1.468(2) 0.759(3) 0.100(9) Uani 1 1 d . . .
H12 H -0.4052 1.4896 0.8118 0.12 Uiso 1 1 calc R . .
C13 C -0.386(3) 1.527(2) 0.674(3) 0.092(9) Uani 1 1 d . . .
H13 H -0.4606 1.592 0.6693 0.111 Uiso 1 1 calc R . .
C14 C -0.322(3) 1.5056(17) 0.5894(18) 0.069(7) Uani 1 1 d . . .
C15 C -0.334(4) 1.560(2) 0.496(3) 0.100(9) Uani 1 1 d . . .
H15 H -0.4093 1.6256 0.4818 0.12 Uiso 1 1 calc R . .
C16 C -0.248(4) 1.530(2) 0.420(2) 0.103(10) Uani 1 1 d . . .
H16 H -0.2713 1.5732 0.3584 0.123 Uiso 1 1 calc R . .
C17 C -0.121(4) 1.431(2) 0.4326(18) 0.078(7) Uani 1 1 d . . .
C18 C -0.015(4) 1.397(3) 0.361(2) 0.095(9) Uani 1 1 d . . .
H18 H -0.0267 1.438 0.2972 0.115 Uiso 1 1 calc R . .
C19 C 0.103(4) 1.308(2) 0.3815(19) 0.091(8) Uani 1 1 d . . .
H19 H 0.1728 1.2875 0.3329 0.109 Uiso 1 1 calc R . .
C110 C 0.121(3) 1.247(2) 0.475(2) 0.079(7) Uani 1 1 d . . .
C111 C -0.101(3) 1.3653(18) 0.5241(17) 0.070(6) Uani 1 1 d . . .
C112 C -0.191(2) 1.3980(17) 0.6025(17) 0.062(6) Uani 1 1 d . . .
C113 C -0.186(3) 1.301(2) 0.8681(18) 0.088(7) Uani 1 1 d . . .
H11A H -0.1088 1.2371 0.8633 0.105 Uiso 1 1 calc R . .
H11B H -0.2862 1.2834 0.9046 0.105 Uiso 1 1 calc R . .
H11C H -0.1322 1.3394 0.8996 0.105 Uiso 1 1 calc R . .
C114 C 0.256(3) 1.154(2) 0.499(2) 0.103(10) Uani 1 1 d . . .
H11D H 0.2511 1.121 0.5669 0.124 Uiso 1 1 calc R . .
H11E H 0.3641 1.1749 0.482 0.124 Uiso 1 1 calc R . .
H11F H 0.2427 1.1051 0.4644 0.124 Uiso 1 1 calc R . .
O1W O -0.2806(18) 1.1758(11) 0.6363(9) 0.064(4) Uani 1 1 d . . .
N21 N -0.108(2) 1.0835(14) 0.8132(12) 0.062(4) Uani 1 1 d D . .
C21 C -0.122(2) 1.0100(17) 0.8708(14) 0.056(5) Uani 1 1 d D . .
C22 C -0.133(4) 0.9066(17) 0.9461(16) 0.098(9) Uani 1 1 d D . .
H22A H -0.0771 0.9039 1.0031 0.146 Uiso 1 1 calc R . .
H22B H -0.0777 0.8477 0.9215 0.146 Uiso 1 1 calc R . .
H22C H -0.25 0.9029 0.9613 0.146 Uiso 1 1 calc R . .
N31 N 0.174(3) 1.1860(15) 0.7385(15) 0.081(6) Uani 1 1 d D . .
C31 C 0.296(4) 1.189(2) 0.772(2) 0.109(11) Uani 1 1 d D . .
C32 C 0.434(3) 1.201(3) 0.832(2) 0.128(12) Uani 1 1 d DU . .
H32A H 0.4668 1.136 0.8812 0.192 Uiso 1 1 calc R . .
H32B H 0.3914 1.2582 0.8602 0.192 Uiso 1 1 calc R . .
H32C H 0.5314 1.2152 0.7909 0.192 Uiso 1 1 calc R . .
N41 N 0.804(8) 0.574(5) 0.133(4) 0.15(2) Uiso 0.5 1 d PD . .
C41 C 0.891(9) 0.540(6) 0.080(4) 0.14(3) Uiso 0.5 1 d PD . .
C42 C 1 0.5 0 0.20(3) Uiso 1 2 d SD . .
H42A H 0.9511 0.4479 -0.0163 0.298 Uiso 0.5 1 calc PR . .
H42B H 1.1135 0.4686 0.022 0.298 Uiso 0.5 1 calc PR . .
H42C H 1.0034 0.5588 -0.0556 0.298 Uiso 0.5 1 calc PR . .
O2W O 0.5 0.5 1 0.53(8) Uiso 1 2 d S . .

loop_
_atom_site_aniso_label
_atom_site_aniso_U_11
_atom_site_aniso_U_22
_atom_site_aniso_U_33
_atom_site_aniso_U_23
_atom_site_aniso_U_13
_atom_site_aniso_U_12
Re1 0.0504(5) 0.0707(7) 0.0558(6) -0.0232(4) -0.0075(4) 0.0014(4)
Cl4 0.094(5) 0.103(5) 0.090(4) -0.031(4) 0.001(4) -0.044(4)
Cl3 0.117(6) 0.118(6) 0.095(5) -0.022(4) 0.018(4) -0.051(5)
Cl2 0.095(5) 0.120(5) 0.078(4) -0.053(4) -0.006(3) -0.011(4)
Cl1 0.101(5) 0.094(5) 0.094(5) -0.026(4) -0.045(4) 0.025(4)
O1 0.069(10) 0.069(9) 0.092(11) -0.050(8) 0.003(8) 0.000(7)
O3 0.059(9) 0.057(9) 0.086(10) -0.031(7) -0.017(8) 0.018(7)
C1 0.062(14) 0.094(18) 0.069(14) -0.054(13) -0.003(11) -0.016(13)
C2 0.051(13) 0.081(15) 0.097(17) -0.028(13) -0.036(12) 0.011(11)
C3 0.058(13) 0.044(12) 0.081(16) -0.015(11) 0.001(12) 0.008(10)
O2 0.040(7) 0.063(9) 0.068(9) -0.017(7) -0.011(7) 0.011(6)
O4 0.072(10) 0.088(11) 0.065(9) -0.030(8) -0.015(8) 0.008(8)
Ni1 0.0447(14) 0.0617(16) 0.0596(15) -0.0223(12) -0.0076(11) -0.0021(11)
N11 0.048(10) 0.066(11) 0.067(11) -0.001(9) -0.028(9) -0.002(8)
N12 0.052(10) 0.078(12) 0.070(11) -0.035(9) 0.018(9) -0.019(9)
C11 0.081(17) 0.103(19) 0.067(15) -0.045(14) -0.003(12) -0.029(14)
C12 0.11(2) 0.079(19) 0.12(3) -0.053(18) 0.02(2) -0.014(17)
C13 0.041(13) 0.085(19) 0.15(3) -0.05(2) -0.004(16) 0.019(12)
C14 0.058(14) 0.053(13) 0.083(17) 0.017(13) -0.037(12) -0.018(11)
C15 0.08(2) 0.078(19) 0.13(3) 0.011(19) -0.033(19) -0.022(15)
C16 0.11(3) 0.10(2) 0.08(2) 0.023(17) -0.050(19) -0.05(2)
C17 0.091(19) 0.079(17) 0.072(16) -0.011(14) -0.011(14) -0.039(15)
C18 0.10(2) 0.12(2) 0.067(17) 0.011(17) -0.024(16) -0.050(19)
C19 0.13(3) 0.10(2) 0.061(16) -0.020(15) 0.010(16) -0.06(2)
C110 0.035(12) 0.089(17) 0.12(2) -0.040(16) 0.009(13) -0.027(12)
C111 0.069(15) 0.065(14) 0.075(16) -0.026(12) -0.003(12) -0.003(12)
C112 0.022(9) 0.072(14) 0.097(17) -0.028(12) -0.016(10) -0.004(9)
C113 0.078(18) 0.102(19) 0.094(19) -0.046(16) 0.006(14) -0.018(14)
C114 0.077(19) 0.14(2) 0.12(2) -0.07(2) 0.057(17) -0.056(19)
O1W 0.058(9) 0.074(9) 0.052(8) -0.017(7) -0.009(6) 0.009(7)
N21 0.047(10) 0.074(12) 0.055(11) -0.017(9) -0.003(8) 0.007(9)
C21 0.038(10) 0.076(15) 0.048(12) -0.024(11) -0.011(9) 0.014(10)
C22 0.12(2) 0.079(17) 0.059(14) 0.013(12) 0.031(14) 0.002(15)
N31 0.071(14) 0.076(13) 0.084(14) -0.024(11) 0.014(11) 0.012(11)
C31 0.09(2) 0.085(19) 0.11(2) 0.018(16) -0.030(18) 0.031(17)
C32 0.069(17) 0.21(3) 0.12(2) -0.04(2) -0.036(16) -0.062(19)

loop_
_atom_type_symbol
_atom_type_description
_atom_type_scat_dispersion_real
_atom_type_scat_dispersion_imag
_atom_type_scat_source
C C 0.0033 0.0016 'International Tables Vol C Tables 4.2.6.8 and 6.1.1.4'
H H 0 0 'International Tables Vol C Tables 4.2.6.8 and 6.1.1.4'
N N 0.0061 0.0033 'International Tables Vol C Tables 4.2.6.8 and 6.1.1.4'
O O 0.0106 0.006 'International Tables Vol C Tables 4.2.6.8 and 6.1.1.4'
Cl Cl 0.1484 0.1585 'International Tables Vol C Tables 4.2.6.8 and 6.1.1.4'
Ni Ni 0.3393 1.1124 'International Tables Vol C Tables 4.2.6.8 and 6.1.1.4'
Re Re -1.0185 7.231 'International Tables Vol C Tables 4.2.6.8 and 6.1.1.4'

loop_
_geom_angle_atom_site_label_1
_geom_angle_atom_site_label_2
_geom_angle_atom_site_label_3
_geom_angle
_geom_angle_site_symmetry_1
_geom_angle_site_symmetry_3
_geom_angle_publ_flag
O2 Re1 O1 87.6(5) . . ?
O2 Re1 Cl3 87.4(5) . . ?
O1 Re1 Cl3 89.9(5) . . ?
O2 Re1 Cl1 90.6(4) . . ?
O1 Re1 Cl1 176.8(5) . . ?
Cl3 Re1 Cl1 92.7(3) . . ?
O2 Re1 Cl2 175.4(4) . . ?
O1 Re1 Cl2 87.8(4) . . ?
Cl3 Re1 Cl2 92.4(3) . . ?
Cl1 Re1 Cl2 93.9(3) . . ?
O2 Re1 Cl4 88.0(4) . . ?
O1 Re1 Cl4 87.9(5) . . ?
Cl3 Re1 Cl4 175.0(2) . . ?
Cl1 Re1 Cl4 89.3(3) . . ?
Cl2 Re1 Cl4 92.0(3) . . ?
C1 O1 Re1 129.7(13) . . ?
C1 O3 Ni1 132.1(13) . . ?
O3 C1 O1 120.9(18) . . ?
O3 C1 C2 119.6(19) . . ?
O1 C1 C2 119(2) . . ?
C1 C2 C3 117.2(19) . . ?
C1 C2 H2A 108.0 . . ?
C3 C2 H2A 108.0 . . ?
C1 C2 H2B 108.0 . . ?
C3 C2 H2B 108.0 . . ?
H2A C2 H2B 107.2 . . ?
O4 C3 O2 121.5(18) . . ?
O4 C3 C2 118(2) . . ?
O2 C3 C2 120.1(19) . . ?
C3 O2 Re1 130.3(13) . . ?
N31 Ni1 O3 101.5(7) . . ?
N31 Ni1 N11 93.5(7) . . ?
O3 Ni1 N11 163.6(6) . . ?
N31 Ni1 N21 89.9(8) . . ?
O3 Ni1 N21 83.9(7) . . ?
N11 Ni1 N21 102.9(7) . . ?
N31 Ni1 N12 94.2(8) . . ?
O3 Ni1 N12 92.6(6) . . ?
N11 Ni1 N12 79.6(7) . . ?
N21 Ni1 N12 175.1(7) . . ?
N31 Ni1 O1W 174.8(7) . . ?
O3 Ni1 O1W 80.5(6) . . ?
N11 Ni1 O1W 85.1(6) . . ?
N21 Ni1 O1W 85.5(6) . . ?
N12 Ni1 O1W 90.5(6) . . ?
C112 N11 C11 119.1(19) . . ?
C112 N11 Ni1 108.7(14) . . ?
C11 N11 Ni1 130.8(16) . . ?
C111 N12 C110 119(2) . . ?
C111 N12 Ni1 109.5(14) . . ?
C110 N12 Ni1 130.1(17) . . ?
N11 C11 C113 118(2) . . ?
N11 C11 C12 120(2) . . ?
C113 C11 C12 121(2) . . ?
C13 C12 C11 120(3) . . ?
C13 C12 H12 120.0 . . ?
C11 C12 H12 120.0 . . ?
C12 C13 C14 127(2) . . ?
C12 C13 H13 116.6 . . ?
C14 C13 H13 116.6 . . ?
C15 C14 C13 135(3) . . ?
C15 C14 C112 111(3) . . ?
C13 C14 C112 114(2) . . ?
C14 C15 C16 127(3) . . ?
C14 C15 H15 116.5 . . ?
C16 C15 H15 116.5 . . ?
C15 C16 C17 122(3) . . ?
C15 C16 H16 118.9 . . ?
C17 C16 H16 118.9 . . ?
C111 C17 C18 117(3) . . ?
C111 C17 C16 117(3) . . ?
C18 C17 C16 127(3) . . ?
C19 C18 C17 121(3) . . ?
C19 C18 H18 119.4 . . ?
C17 C18 H18 119.4 . . ?
C18 C19 C110 120(3) . . ?
C18 C19 H19 120.0 . . ?
C110 C19 H19 120.0 . . ?
N12 C110 C19 120(2) . . ?
N12 C110 C114 120(3) . . ?
C19 C110 C114 120(3) . . ?
N12 C111 C17 123(2) . . ?
N12 C111 C112 116(2) . . ?
C17 C111 C112 120(2) . . ?
N11 C112 C111 118.0(18) . . ?
N11 C112 C14 119(2) . . ?
C111 C112 C14 123(2) . . ?
C11 C113 H11A 109.5 . . ?
C11 C113 H11B 109.5 . . ?
H11A C113 H11B 109.5 . . ?
C11 C113 H11C 109.5 . . ?
H11A C113 H11C 109.5 . . ?
H11B C113 H11C 109.5 . . ?
C110 C114 H11D 109.5 . . ?
C110 C114 H11E 109.5 . . ?
H11D C114 H11E 109.5 . . ?
C110 C114 H11F 109.5 . . ?
H11D C114 H11F 109.5 . . ?
H11E C114 H11F 109.5 . . ?
C21 N21 Ni1 160.6(16) . . ?
N21 C21 C22 177(2) . . ?
C21 C22 H22A 109.5 . . ?
C21 C22 H22B 109.5 . . ?
H22A C22 H22B 109.5 . . ?
C21 C22 H22C 109.5 . . ?
H22A C22 H22C 109.5 . . ?
H22B C22 H22C 109.5 . . ?
C31 N31 Ni1 179(2) . . ?
N31 C31 C32 169(3) . . ?
C31 C32 H32A 109.5 . . ?
C31 C32 H32B 109.5 . . ?
H32A C32 H32B 109.5 . . ?
C31 C32 H32C 109.5 . . ?
H32A C32 H32C 109.5 . . ?
H32B C32 H32C 109.5 . . ?
N41 C41 C42 175(9) . . ?
C41 C42 H42A 109.5 . . ?
C41 C42 H42B 109.5 . . ?
H42A C42 H42B 109.5 . . ?
C41 C42 H42C 109.5 . . ?
H42A C42 H42C 109.5 . . ?
H42B C42 H42C 109.5 . . ?

loop_
_geom_bond_atom_site_label_1
_geom_bond_atom_site_label_2
_geom_bond_distance
_geom_bond_site_symmetry_2
_geom_bond_publ_flag
Re1 O2 2.005(14) . ?
Re1 O1 2.009(15) . ?
Re1 Cl3 2.321(7) . ?
Re1 Cl1 2.334(6) . ?
Re1 Cl2 2.339(6) . ?
Re1 Cl4 2.367(7) . ?
O1 C1 1.34(3) . ?
O3 C1 1.24(3) . ?
O3 Ni1 2.027(13) . ?
C1 C2 1.48(3) . ?
C2 C3 1.57(3) . ?
C2 H2A 0.9700 . ?
C2 H2B 0.9700 . ?
C3 O4 1.24(2) . ?
C3 O2 1.27(3) . ?
Ni1 N31 2.00(2) . ?
Ni1 N11 2.065(17) . ?
Ni1 N21 2.086(18) . ?
Ni1 N12 2.093(17) . ?
Ni1 O1W 2.114(15) . ?
N11 C112 1.38(3) . ?
N11 C11 1.40(3) . ?
N12 C111 1.34(3) . ?
N12 C110 1.35(3) . ?
C11 C113 1.45(3) . ?
C11 C12 1.45(4) . ?
C12 C13 1.28(4) . ?
C12 H12 0.9300 . ?
C13 C14 1.37(4) . ?
C13 H13 0.9300 . ?
C14 C15 1.35(4) . ?
C14 C112 1.56(3) . ?
C15 C16 1.36(4) . ?
C15 H15 0.9300 . ?
C16 C17 1.46(4) . ?
C16 H16 0.9300 . ?
C17 C111 1.37(3) . ?
C17 C18 1.40(4) . ?
C18 C19 1.33(4) . ?
C18 H18 0.9300 . ?
C19 C110 1.38(3) . ?
C19 H19 0.9300 . ?
C110 C114 1.44(4) . ?
C111 C112 1.41(3) . ?
C113 H11A 0.9600 . ?
C113 H11B 0.9600 . ?
C113 H11C 0.9600 . ?
C114 H11D 0.9600 . ?
C114 H11E 0.9600 . ?
C114 H11F 0.9600 . ?
N21 C21 1.12(2) . ?
C21 C22 1.52(3) . ?
C22 H22A 0.9600 . ?
C22 H22B 0.9600 . ?
C22 H22C 0.9600 . ?
N31 C31 1.15(2) . ?
C31 C32 1.52(3) . ?
C32 H32A 0.9600 . ?
C32 H32B 0.9600 . ?
C32 H32C 0.9600 . ?
N41 C41 1.13(3) . ?
C41 C42 1.54(3) . ?
C42 H42A 0.9600 . ?
C42 H42B 0.9600 . ?
C42 H42C 0.9600 . ?

loop_
_geom_torsion_atom_site_label_1
_geom_torsion_atom_site_label_2
_geom_torsion_atom_site_label_3
_geom_torsion_atom_site_label_4
_geom_torsion
_geom_torsion_site_symmetry_1
_geom_torsion_site_symmetry_2
_geom_torsion_site_symmetry_3
_geom_torsion_site_symmetry_4
_geom_torsion_publ_flag
O2 Re1 O1 C1 20.5(19) . . . . ?
Cl3 Re1 O1 C1 -66.8(19) . . . . ?
Cl2 Re1 O1 C1 -159.3(19) . . . . ?
Cl4 Re1 O1 C1 108.7(19) . . . . ?
Ni1 O3 C1 O1 -5(3) . . . . ?
Ni1 O3 C1 C2 174.3(16) . . . . ?
Re1 O1 C1 O3 -175.1(15) . . . . ?
Re1 O1 C1 C2 6(3) . . . . ?
O3 C1 C2 C3 142(2) . . . . ?
O1 C1 C2 C3 -39(3) . . . . ?
C1 C2 C3 O4 -144(2) . . . . ?
C1 C2 C3 O2 38(3) . . . . ?
O4 C3 O2 Re1 -179.8(15) . . . . ?
C2 C3 O2 Re1 -1(3) . . . . ?
O1 Re1 O2 C3 -22.4(18) . . . . ?
Cl3 Re1 O2 C3 67.6(18) . . . . ?
Cl1 Re1 O2 C3 160.3(18) . . . . ?
Cl4 Re1 O2 C3 -110.4(18) . . . . ?
C1 O3 Ni1 N31 29(2) . . . . ?
C1 O3 Ni1 N11 -176(2) . . . . ?
C1 O3 Ni1 N21 -60(2) . . . . ?
C1 O3 Ni1 N12 123(2) . . . . ?
C1 O3 Ni1 O1W -146(2) . . . . ?
N31 Ni1 N11 C112 115.5(13) . . . . ?
O3 Ni1 N11 C112 -41(3) . . . . ?
N21 Ni1 N11 C112 -153.8(12) . . . . ?
N12 Ni1 N11 C112 21.9(12) . . . . ?
O1W Ni1 N11 C112 -69.6(12) . . . . ?
N31 Ni1 N11 C11 -78.3(19) . . . . ?
O3 Ni1 N11 C11 125(3) . . . . ?
N21 Ni1 N11 C11 12.4(19) . . . . ?
N12 Ni1 N11 C11 -172(2) . . . . ?
O1W Ni1 N11 C11 96.6(19) . . . . ?
N31 Ni1 N12 C111 -116.9(15) . . . . ?
O3 Ni1 N12 C111 141.4(15) . . . . ?
N11 Ni1 N12 C111 -24.0(14) . . . . ?
O1W Ni1 N12 C111 60.9(15) . . . . ?
N31 Ni1 N12 C110 76.9(19) . . . . ?
O3 Ni1 N12 C110 -24.8(19) . . . . ?
N11 Ni1 N12 C110 170(2) . . . . ?
O1W Ni1 N12 C110 -105.3(19) . . . . ?
C112 N11 C11 C113 -174(2) . . . . ?
Ni1 N11 C11 C113 21(3) . . . . ?
C112 N11 C11 C12 4(3) . . . . ?
Ni1 N11 C11 C12 -161.1(19) . . . . ?
N11 C11 C12 C13 -2(4) . . . . ?
C113 C11 C12 C13 176(3) . . . . ?
C11 C12 C13 C14 1(5) . . . . ?
C12 C13 C14 C15 -175(3) . . . . ?
C12 C13 C14 C112 -3(4) . . . . ?
C13 C14 C15 C16 173(3) . . . . ?
C112 C14 C15 C16 0(4) . . . . ?
C14 C15 C16 C17 -3(5) . . . . ?
C15 C16 C17 C111 5(4) . . . . ?
C15 C16 C17 C18 -174(3) . . . . ?
C111 C17 C18 C19 -3(4) . . . . ?
C16 C17 C18 C19 176(3) . . . . ?
C17 C18 C19 C110 0(4) . . . . ?
C111 N12 C110 C19 -5(3) . . . . ?
Ni1 N12 C110 C19 160.2(17) . . . . ?
C111 N12 C110 C114 174(2) . . . . ?
Ni1 N12 C110 C114 -20(3) . . . . ?
C18 C19 C110 N12 3(4) . . . . ?
C18 C19 C110 C114 -176(2) . . . . ?
C110 N12 C111 C17 3(3) . . . . ?
Ni1 N12 C111 C17 -165.4(19) . . . . ?
C110 N12 C111 C112 -170.2(19) . . . . ?
Ni1 N12 C111 C112 22(2) . . . . ?
C18 C17 C111 N12 1(4) . . . . ?
C16 C17 C111 N12 -178(2) . . . . ?
C18 C17 C111 C112 174(2) . . . . ?
C16 C17 C111 C112 -5(3) . . . . ?
C11 N11 C112 C111 174.4(19) . . . . ?
Ni1 N11 C112 C111 -18(2) . . . . ?
C11 N11 C112 C14 -5(3) . . . . ?
Ni1 N11 C112 C14 162.9(14) . . . . ?
N12 C111 C112 N11 -3(3) . . . . ?
C17 C111 C112 N11 -176.1(19) . . . . ?
N12 C111 C112 C14 176.5(18) . . . . ?
C17 C111 C112 C14 3(3) . . . . ?
C15 C14 C112 N11 178.9(19) . . . . ?
C13 C14 C112 N11 5(3) . . . . ?
C15 C14 C112 C111 -1(3) . . . . ?
C13 C14 C112 C111 -175(2) . . . . ?
N31 Ni1 N21 C21 -92(5) . . . . ?
